data_7027070
loop_
_publ_author_name
'Weyherm\"uller, Thomas'
'Weighardt, Karl'
'Chaudhuri, Phalguni'

_publ_section_title
;
 Nitrogen versus oxygen co-ordination of carboxamide-functionalized
 triazacyclononane ligands in transition metal ion complexes
;
_journal_issue 22
_journal_name_full 'Journal of the Chemical Society, Dalton Transactions'
_journal_page_first 3805
_journal_paper_doi 10.1039/a806466k
_journal_year 1998
_chemical_formula_structural '[C15 H30 Cr N6 O3]3+, 3 (ClO4)-, 3.5 H2O'
_chemical_formula_sum 'C15 H37 Cl3 Cr N6 O18.5'
_chemical_formula_weight 755.86
_chemical_name_systematic
; 
 ? 
;
_space_group_IT_number 15
_symmetry_cell_setting monoclinic
_symmetry_space_group_name_Hall '-C 2yc'
_symmetry_space_group_name_H-M 'C 1 2/c 1'
_atom_sites_solution_hydrogens geom
_atom_sites_solution_primary direct
_atom_sites_solution_secondary difmap
_audit_creation_method SHELXL
_cell_angle_alpha 90.00
_cell_angle_beta 94.39(3)
_cell_angle_gamma 90.00
_cell_formula_units_Z 8
_cell_length_a 29.058(5)
_cell_length_b 13.680(3)
_cell_length_c 15.286(3)
_cell_measurement_reflns_used 8192
_cell_measurement_temperature 100(2)
_cell_volume 6059(2)
_computing_structure_refinement 'SHELXL-93 (Sheldrick, 1993)'
_computing_structure_solution 'SHELXS-86 (Sheldrick, 1990)'
_diffrn_ambient_temperature 100(2)
_diffrn_measurement_device 'Siemens SMART CCD-Detector'
_diffrn_measurement_method '\w-scan, 0.3 deg./frame'
_diffrn_radiation_monochromator graphite
_diffrn_radiation_source 'fine-focus sealed tube'
_diffrn_radiation_type MoK\a
_diffrn_radiation_wavelength 0.71073
_diffrn_reflns_av_R_equivalents 0.0523
_diffrn_reflns_av_sigmaI/netI 0.0486
_diffrn_reflns_limit_h_max 44
_diffrn_reflns_limit_h_min -40
_diffrn_reflns_limit_k_max 20
_diffrn_reflns_limit_k_min -12
_diffrn_reflns_limit_l_max 19
_diffrn_reflns_limit_l_min -23
_diffrn_reflns_number 27201
_diffrn_reflns_theta_max 27.50
_diffrn_reflns_theta_min 1.41
_exptl_absorpt_coefficient_mu 0.730
_exptl_absorpt_correction_T_max 0.888
_exptl_absorpt_correction_T_min 0.465
_exptl_absorpt_correction_type 'SADABS, G. Sheldrick 1994'
_exptl_crystal_colour red
_exptl_crystal_density_diffrn 1.657
_exptl_crystal_description 'transparent prism'
_exptl_crystal_F_000 3136
_exptl_crystal_size_max 0.54
_exptl_crystal_size_mid 0.54
_exptl_crystal_size_min 0.25
_refine_diff_density_max 1.422
_refine_diff_density_min -0.553
_refine_diff_density_rms 0.105
_refine_ls_extinction_method none
_refine_ls_goodness_of_fit_all 1.054
_refine_ls_goodness_of_fit_obs 1.126
_refine_ls_matrix_type full
_refine_ls_number_parameters 439
_refine_ls_number_reflns 6168
_refine_ls_number_restraints 0
_refine_ls_restrained_S_all 1.103
_refine_ls_restrained_S_obs 1.126
_refine_ls_R_factor_all 0.1135
_refine_ls_R_factor_obs 0.0738
_refine_ls_shift/esd_max -0.032
_refine_ls_shift/esd_mean 0.001
_refine_ls_structure_factor_coef Fsqd
_refine_ls_weighting_details 'w=1/[\s^2^(Fo^2^)+(0.1172P)^2^+23.9551P] where P=(Fo^2^+2Fc^2^)/3'
_refine_ls_weighting_scheme calc
_refine_ls_wR_factor_all 0.2378
_refine_ls_wR_factor_obs 0.1977
_reflns_number_observed 4615
_reflns_number_total 6826
_reflns_observed_criterion >2sigma(I)
_cod_data_source_file 806466Ksup1.cif
_cod_data_source_block 5
_cod_depositor_comments
;
The following automatic conversions were performed:

'_symmetry_cell_setting' value 'Monoclinic' changed to 'monoclinic'
according to /home/saulius/struct/CIF-dictionaries/cif_core.dic
dictionary named 'cif_core.dic' version 2.4.2 from 2011-04-26.

Automatic conversion script
Id: cif_fix_values 1891 2012-01-12 08:04:46Z andrius 

The following automatic conversions were performed:

'_refine_ls_weighting_scheme' value 'calc
w=1/[\s^2^(Fo^2^)+(0.1172P)^2^+23.9551P] where P=(Fo^2^+2Fc^2^)/3'
was changed to 'calc'. New tag '_refine_ls_weighting_details' was
created. The value of the new tag was set to
'w=1/[\s^2^(Fo^2^)+(0.1172P)^2^+23.9551P] where P=(Fo^2^+2Fc^2^)/3'.

Automatic conversion script
Id: cif_fix_values 3143 2015-03-26 13:38:13Z robertas 
;
_cod_original_sg_symbol_H-M C2/c
_cod_original_formula_sum 'C15 H37 Cl3 Cr N6 O18.50'
_cod_database_code 7027070

loop_
_symmetry_equiv_pos_as_xyz
'x, y, z'
'-x, y, -z+1/2'
'x+1/2, y+1/2, z'
'-x+1/2, y+1/2, -z+1/2'
'-x, -y, -z'
'x, -y, z-1/2'
'-x+1/2, -y+1/2, -z'
'x+1/2, -y+1/2, z-1/2'

loop_
_atom_site_aniso_label
_atom_site_aniso_U_11
_atom_site_aniso_U_22
_atom_site_aniso_U_33
_atom_site_aniso_U_23
_atom_site_aniso_U_13
_atom_site_aniso_U_12
Cr 0.0274(4) 0.0449(4) 0.0195(3) -0.0023(3) -0.0019(3) 0.0108(3)
O1 0.049(2) 0.048(2) 0.030(2) -0.0001(14) -0.0002(14) 0.016(2)
O2 0.031(2) 0.071(3) 0.032(2) -0.008(2) -0.0021(14) 0.010(2)
O3 0.033(2) 0.054(2) 0.0230(14) -0.0035(13) 0.0005(12) 0.0064(14)
N1 0.034(2) 0.049(2) 0.021(2) -0.002(2) -0.0012(15) 0.009(2)
N2 0.027(2) 0.048(2) 0.028(2) 0.000(2) -0.0022(14) 0.004(2)
N3 0.028(2) 0.041(2) 0.024(2) -0.0022(15) -0.0024(14) 0.006(2)
N4 0.094(4) 0.054(3) 0.042(3) 0.013(2) 0.009(3) 0.019(3)
N5 0.033(2) 0.093(4) 0.047(3) -0.024(3) 0.008(2) -0.006(2)
N6 0.048(3) 0.056(3) 0.024(2) -0.006(2) -0.005(2) 0.013(2)
C1 0.039(3) 0.058(3) 0.024(2) -0.010(2) 0.001(2) 0.004(2)
C2 0.038(3) 0.046(3) 0.032(2) -0.008(2) 0.003(2) 0.005(2)
C3 0.035(2) 0.040(3) 0.036(2) 0.003(2) -0.006(2) 0.008(2)
C4 0.030(2) 0.046(3) 0.036(2) -0.002(2) -0.005(2) 0.013(2)
C5 0.031(2) 0.050(3) 0.031(2) -0.001(2) 0.000(2) -0.003(2)
C6 0.037(3) 0.051(3) 0.029(2) -0.002(2) 0.005(2) 0.004(2)
C7 0.050(3) 0.061(3) 0.026(2) 0.008(2) -0.002(2) 0.017(2)
C8 0.047(3) 0.056(3) 0.034(2) 0.007(2) 0.001(2) 0.014(2)
C9 0.169(9) 0.054(4) 0.075(5) 0.009(4) 0.006(5) 0.017(5)
C10 0.041(3) 0.062(3) 0.034(2) 0.001(2) 0.005(2) -0.006(2)
C11 0.033(3) 0.078(4) 0.022(2) -0.013(2) 0.002(2) 0.002(2)
C12 0.027(3) 0.119(6) 0.084(5) -0.045(4) 0.004(3) 0.009(3)
C13 0.040(3) 0.045(3) 0.029(2) -0.004(2) -0.007(2) 0.001(2)
C14 0.041(3) 0.037(2) 0.025(2) -0.002(2) -0.005(2) 0.012(2)
C15 0.064(4) 0.081(4) 0.024(2) 0.003(2) 0.007(2) 0.025(3)
Cl1 0.0406(6) 0.0512(7) 0.0320(6) -0.0032(5) 0.0008(5) -0.0020(5)
O10 0.151(5) 0.097(4) 0.039(2) 0.015(2) -0.012(3) 0.006(4)
O11 0.042(4) 0.063(5) 0.058(5) 0.022(4) 0.004(3) -0.013(4)
O12 0.078(6) 0.085(7) 0.051(5) -0.013(5) 0.021(4) -0.014(5)
O13 0.087(6) 0.063(5) 0.031(4) 0.002(3) -0.018(4) -0.023(5)
O11X 0.097(8) 0.055(5) 0.099(8) -0.018(5) -0.020(6) -0.001(5)
O12X 0.051(6) 0.080(7) 0.163(12) -0.009(8) 0.008(7) 0.003(5)
O13X 0.080(6) 0.085(7) 0.041(4) 0.007(4) 0.023(4) 0.032(5)
Cl2 0.0458(9) 0.0339(8) 0.0263(7) 0.000 0.0068(6) 0.000
O20 0.046(2) 0.067(2) 0.036(2) 0.013(2) -0.006(2) -0.016(2)
O21 0.186(6) 0.140(5) 0.039(2) 0.028(3) 0.030(3) 0.132(5)
Cl3 0.0543(8) 0.0792(10) 0.0514(8) 0.0235(7) 0.0080(6) 0.0212(7)
O30 0.112(5) 0.123(5) 0.107(5) 0.055(4) 0.023(4) -0.012(4)
O31 0.091(4) 0.105(4) 0.061(3) 0.017(3) 0.029(2) 0.033(3)
O32 0.089(4) 0.140(5) 0.096(4) 0.051(4) 0.007(3) 0.052(4)
O33 0.115(5) 0.147(6) 0.061(3) -0.008(3) 0.018(3) 0.035(4)

loop_
_atom_site_label
_atom_site_type_symbol
_atom_site_fract_x
_atom_site_fract_y
_atom_site_fract_z
_atom_site_U_iso_or_equiv
_atom_site_thermal_displace_type
_atom_site_occupancy
_atom_site_calc_flag
_atom_site_refinement_flags
Cr Cr 0.12372(2) 0.78327(5) 0.06230(4) 0.0308(2) Uani 1 d .
O1 O 0.12939(12) 0.6428(3) 0.0855(2) 0.0425(8) Uani 1 d .
O2 O 0.18922(11) 0.8137(3) 0.0795(2) 0.0447(9) Uani 1 d .
O3 O 0.12247(11) 0.7739(2) -0.0657(2) 0.0366(7) Uani 1 d .
N1 N 0.11036(13) 0.7887(3) 0.1914(2) 0.0350(8) Uani 1 d .
N2 N 0.11788(12) 0.9318(3) 0.0642(2) 0.0345(8) Uani 1 d .
N3 N 0.05357(12) 0.7806(3) 0.0372(2) 0.0316(8) Uani 1 d .
N4 N 0.1385(2) 0.5324(4) 0.1941(3) 0.0632(14) Uani 1 d .
H4 H 0.1436(25) 0.5220(53) 0.2534(48) 0.082 Uiso 1 d .
N5 N 0.2425(2) 0.9267(4) 0.0542(3) 0.0574(13) Uani 1 d .
H5 H 0.2485(26) 0.9818(52) 0.0388(48) 0.075 Uiso 1 d .
N6 N 0.0783(2) 0.7377(3) -0.1868(3) 0.0431(10) Uani 1 d .
H6 H 0.0549(22) 0.7197(45) -0.2036(43) 0.056 Uiso 1 d .
C1 C 0.1284(2) 0.8858(4) 0.2236(3) 0.0405(11) Uani 1 d .
H1A H 0.1619(2) 0.8845(4) 0.2302(3) 0.049 Uiso 1 calc R
H1B H 0.1171(2) 0.9003(4) 0.2802(3) 0.049 Uiso 1 calc R
C2 C 0.1119(2) 0.9639(4) 0.1568(3) 0.0388(10) Uani 1 d .
H2A H 0.0796(2) 0.9780(4) 0.1629(3) 0.047 Uiso 1 calc R
H2B H 0.1293(2) 1.0236(4) 0.1689(3) 0.047 Uiso 1 calc R
C3 C 0.0756(2) 0.9544(3) 0.0048(3) 0.0376(10) Uani 1 d .
H3A H 0.0825(2) 0.9467(3) -0.0560(3) 0.045 Uiso 1 calc R
H3B H 0.0663(2) 1.0215(3) 0.0134(3) 0.045 Uiso 1 calc R
C4 C 0.0370(2) 0.8859(3) 0.0249(3) 0.0377(10) Uani 1 d .
H4A H 0.0130(2) 0.8884(3) -0.0228(3) 0.045 Uiso 1 calc R
H4B H 0.0237(2) 0.9077(3) 0.0779(3) 0.045 Uiso 1 calc R
C5 C 0.0351(2) 0.7336(4) 0.1157(3) 0.0374(10) Uani 1 d .
H5A H 0.0409(2) 0.6638(4) 0.1148(3) 0.045 Uiso 1 calc R
H5B H 0.0021(2) 0.7439(4) 0.1147(3) 0.045 Uiso 1 calc R
C6 C 0.0589(2) 0.7785(4) 0.1986(3) 0.0388(10) Uani 1 d .
H6A H 0.0458(2) 0.8423(4) 0.2084(3) 0.047 Uiso 1 calc R
H6B H 0.0535(2) 0.7375(4) 0.2486(3) 0.047 Uiso 1 calc R
C7 C 0.1370(2) 0.7042(4) 0.2327(3) 0.0461(12) Uani 1 d .
H7A H 0.1237(2) 0.6843(4) 0.2863(3) 0.055 Uiso 1 calc R
H7B H 0.1689(2) 0.7226(4) 0.2469(3) 0.055 Uiso 1 calc R
C8 C 0.1341(2) 0.6219(4) 0.1672(3) 0.0459(12) Uani 1 d .
C9 C 0.1391(4) 0.4501(5) 0.1344(5) 0.100(3) Uani 1 d .
H9A H 0.1427(4) 0.3905(5) 0.1675(5) 0.149 Uiso 1 calc R
H9B H 0.1645(4) 0.4571(5) 0.0982(5) 0.149 Uiso 1 calc R
H9C H 0.1107(4) 0.4481(5) 0.0981(5) 0.149 Uiso 1 calc R
C10 C 0.1611(2) 0.9697(4) 0.0307(3) 0.0455(12) Uani 1 d .
H10A H 0.1681(2) 1.0339(4) 0.0552(3) 0.055 Uiso 1 calc R
H10B H 0.1574(2) 0.9755(4) -0.0327(3) 0.055 Uiso 1 calc R
C11 C 0.2000(2) 0.8989(5) 0.0573(3) 0.0447(12) Uani 1 d .
C12 C 0.2808(2) 0.8590(6) 0.0726(5) 0.077(2) Uani 1 d .
H12A H 0.3095(2) 0.8927(6) 0.0671(5) 0.115 Uiso 1 calc R
H12B H 0.2782(2) 0.8058(6) 0.0316(5) 0.115 Uiso 1 calc R
H12C H 0.2801(2) 0.8341(6) 0.1312(5) 0.115 Uiso 1 calc R
C13 C 0.0455(2) 0.7219(4) -0.0448(3) 0.0387(11) Uani 1 d .
H13A H 0.0159(2) 0.7385(4) -0.0747(3) 0.046 Uiso 1 calc R
H13B H 0.0456(2) 0.6527(4) -0.0310(3) 0.046 Uiso 1 calc R
C14 C 0.0844(2) 0.7457(3) -0.1027(3) 0.0348(10) Uani 1 d .
C15 C 0.1153(2) 0.7618(5) -0.2440(3) 0.056(2) Uani 1 d .
H15A H 0.1045(2) 0.7514(5) -0.3042(3) 0.084 Uiso 1 calc R
H15B H 0.1416(2) 0.7207(5) -0.2294(3) 0.084 Uiso 1 calc R
H15C H 0.1241(2) 0.8290(5) -0.2357(3) 0.084 Uiso 1 calc R
Cl1 Cl 0.09678(4) 0.76282(9) 0.48041(7) 0.0414(3) Uani 1 d .
O10 O 0.0820(2) 0.8238(4) 0.4091(3) 0.096(2) Uani 1 d .
O11 O 0.0620(3) 0.7075(6) 0.5251(5) 0.054(2) Uani 0.50 d P
O12 O 0.1291(3) 0.6928(7) 0.4504(6) 0.070(2) Uani 0.50 d P
O13 O 0.1209(3) 0.8226(7) 0.5470(5) 0.061(2) Uani 0.50 d P
O11X O 0.0808(4) 0.6719(7) 0.4445(7) 0.085(3) Uani 0.50 d P
O12X O 0.1412(4) 0.7592(9) 0.5112(10) 0.098(4) Uani 0.50 d P
O13X O 0.0666(3) 0.7953(7) 0.5432(5) 0.067(3) Uani 0.50 d P
Cl2 Cl 0.0000 0.06703(11) 0.2500 0.0352(4) Uani 1 d S
O20 O 0.01977(12) 0.1256(3) 0.1864(2) 0.0504(9) Uani 1 d .
O21 O 0.0344(2) 0.0092(5) 0.2944(3) 0.120(3) Uani 1 d .
Cl3 Cl 0.27067(5) 0.56159(12) 0.21465(10) 0.0614(4) Uani 1 d .
O30 O 0.2485(2) 0.4764(5) 0.2442(4) 0.113(2) Uani 1 d .
O31 O 0.3092(2) 0.5415(4) 0.1690(3) 0.084(2) Uani 1 d .
O32 O 0.2410(2) 0.6259(5) 0.1677(4) 0.108(2) Uani 1 d .
O33 O 0.2889(2) 0.6070(5) 0.2967(3) 0.107(2) Uani 1 d .
Cl4 Cl 0.0072(3) 0.4769(5) 0.2605(12) 0.046(3) Uiso 0.25 d P
O40 O 0.0014(17) 0.3773(12) 0.2384(28) 0.050(7) Uiso 0.25 d P
Cl4X Cl -0.0017(4) 0.4779(6) 0.2220(7) 0.042(2) Uiso 0.25 d P
O40X O -0.0104(7) 0.3883(15) 0.2775(14) 0.042(6) Uiso 0.25 d P
O41 O 0.0184(6) 0.5531(12) 0.2359(12) 0.141(6) Uiso 0.50 d P
O42 O 0.0308(10) 0.4830(20) 0.1765(18) 0.104(7) Uiso 0.25 d P
O43 O 0.0482(9) 0.5010(18) 0.2332(17) 0.090(6) Uiso 0.25 d P
O44 O 0.0159(8) 0.4808(16) 0.3585(14) 0.084(6) Uiso 0.25 d P
O45 O 0.0458(9) 0.4902(18) 0.3251(16) 0.097(7) Uiso 0.25 d P
O50 O 0.2793(5) 1.1079(11) 0.0504(10) 0.107(4) Uiso 0.50 d P
O60 O 0.1478(4) 0.5333(8) 0.3837(6) 0.071(2) Uiso 0.50 d P
O70 O 0.2521(6) 1.2128(13) -0.1398(13) 0.132(6) Uiso 0.50 d P
O50X O 0.2656(5) 1.1287(10) 0.0117(9) 0.101(4) Uiso 0.50 d P
O60X O 0.1274(4) 0.4955(9) 0.3685(7) 0.090(3) Uiso 0.50 d P
O70X O 0.2410(8) 1.2008(17) -0.1918(16) 0.177(8) Uiso 0.50 d P
O80 O 0.0546(5) 0.5180(12) 0.4507(10) 0.132(5) Uiso 0.50 d P

loop_
_atom_type_symbol
_atom_type_description
_atom_type_scat_dispersion_real
_atom_type_scat_dispersion_imag
_atom_type_scat_source
C C 0.0033 0.0016 'International Tables Vol C Tables 4.2.6.8 and 6.1.1.4'
H H 0.0000 0.0000 'International Tables Vol C Tables 4.2.6.8 and 6.1.1.4'
N N 0.0061 0.0033 'International Tables Vol C Tables 4.2.6.8 and 6.1.1.4'
O O 0.0106 0.0060 'International Tables Vol C Tables 4.2.6.8 and 6.1.1.4'
Cl Cl 0.1484 0.1585 'International Tables Vol C Tables 4.2.6.8 and 6.1.1.4'
Cr Cr 0.3209 0.6236 'International Tables Vol C Tables 4.2.6.8 and 6.1.1.4'

loop_
_geom_angle_atom_site_label_1
_geom_angle_atom_site_label_2
_geom_angle_atom_site_label_3
_geom_angle
_geom_angle_site_symmetry_1
_geom_angle_site_symmetry_3
O2 Cr O1 96.7(2) . .
O2 Cr O3 95.27(14) . .
O1 Cr O3 96.41(14) . .
O2 Cr N2 82.4(2) . .
O1 Cr N2 168.74(14) . .
O3 Cr N2 94.85(14) . .
O2 Cr N1 96.79(15) . .
O1 Cr N1 83.13(14) . .
O3 Cr N1 167.90(14) . .
N2 Cr N1 85.83(15) . .
O2 Cr N3 168.3(2) . .
O1 Cr N3 94.91(15) . .
O3 Cr N3 82.49(14) . .
N2 Cr N3 86.41(15) . .
N1 Cr N3 85.50(15) . .
C8 O1 Cr 113.4(3) . .
C11 O2 Cr 114.9(3) . .
C14 O3 Cr 114.5(3) . .
C1 N1 C7 112.8(4) . .
C1 N1 C6 112.4(4) . .
C7 N1 C6 112.1(4) . .
C1 N1 Cr 105.2(3) . .
C7 N1 Cr 104.4(3) . .
C6 N1 Cr 109.2(3) . .
C10 N2 C3 113.1(4) . .
C10 N2 C2 112.5(4) . .
C3 N2 C2 111.2(3) . .
C10 N2 Cr 105.6(3) . .
C3 N2 Cr 105.2(3) . .
C2 N2 Cr 108.7(3) . .
C13 N3 C5 113.5(4) . .
C13 N3 C4 112.2(3) . .
C5 N3 C4 112.1(3) . .
C13 N3 Cr 104.9(3) . .
C5 N3 Cr 105.6(3) . .
C4 N3 Cr 107.9(3) . .
C8 N4 C9 122.7(5) . .
C11 N5 C12 121.5(6) . .
C14 N6 C15 121.5(5) . .
N1 C1 C2 108.5(3) . .
N2 C2 C1 111.8(4) . .
N2 C3 C4 109.5(4) . .
C3 C4 N3 112.2(4) . .
N3 C5 C6 109.1(4) . .
N1 C6 C5 111.3(4) . .
N1 C7 C8 107.2(4) . .
O1 C8 N4 121.5(5) . .
O1 C8 C7 118.7(4) . .
N4 C8 C7 119.8(4) . .
N2 C10 C11 108.4(4) . .
O2 C11 N5 122.5(5) . .
O2 C11 C10 117.8(4) . .
N5 C11 C10 119.7(6) . .
N3 C13 C14 107.3(4) . .
O3 C14 N6 121.3(5) . .
O3 C14 C13 117.9(4) . .
N6 C14 C13 120.8(4) . .
O12X Cl1 O10 121.3(6) . .
O12X Cl1 O13X 113.7(7) . .
O10 Cl1 O13X 99.8(4) . .
O12X Cl1 O11X 112.4(7) . .
O10 Cl1 O11X 98.5(5) . .
O13X Cl1 O11X 109.5(7) . .
O12X Cl1 O12 56.9(7) . .
O10 Cl1 O12 108.3(4) . .
O13X Cl1 O12 151.0(5) . .
O11X Cl1 O12 59.9(6) . .
O12X Cl1 O13 51.1(6) . .
O10 Cl1 O13 108.2(4) . .
O13X Cl1 O13 68.7(6) . .
O11X Cl1 O13 153.3(6) . .
O12 Cl1 O13 107.9(6) . .
O12X Cl1 O11 119.7(7) . .
O10 Cl1 O11 118.9(4) . .
O13X Cl1 O11 50.6(5) . .
O11X Cl1 O11 60.9(6) . .
O12 Cl1 O11 107.1(5) . .
O13 Cl1 O11 106.1(5) . .
O13X O11 O11X 118.0(7) . .
O13X O11 Cl1 62.5(5) . .
O11X O11 Cl1 57.9(5) . .
O12X O12 O11X 112.9(9) . .
O12X O12 Cl1 57.8(6) . .
O11X O12 Cl1 59.5(5) . .
O12X O13 Cl1 60.0(7) . .
O12X O13 O13X 109.2(8) . .
Cl1 O13 O13X 54.9(4) . .
Cl1 O11X O12 60.6(6) . .
Cl1 O11X O11 61.2(5) . .
O12 O11X O11 107.9(7) . .
O13 O12X O12 134.2(11) . .
O13 O12X Cl1 68.9(6) . .
O12 O12X Cl1 65.3(8) . .
O11 O13X Cl1 66.9(5) . .
O11 O13X O13 108.8(7) . .
Cl1 O13X O13 56.4(4) . .
O21 Cl2 O21 111.7(7) 2 .
O21 Cl2 O20 109.8(3) 2 2
O21 Cl2 O20 107.3(2) . 2
O21 Cl2 O20 107.3(2) 2 .
O21 Cl2 O20 109.8(3) . .
O20 Cl2 O20 111.1(4) 2 .
O31 Cl3 O32 110.9(3) . .
O31 Cl3 O30 113.5(4) . .
O32 Cl3 O30 113.8(4) . .
O31 Cl3 O33 105.1(4) . .
O32 Cl3 O33 110.1(4) . .
O30 Cl3 O33 102.6(4) . .
Cl4X Cl4 Cl4 95.0(32) 2 2
Cl4X Cl4 Cl4X 125.9(34) 2 .
Cl4 Cl4 Cl4X 31.0(23) 2 .
Cl4X Cl4 O41 113.4(29) 2 .
Cl4 Cl4 O41 91.9(22) 2 .
Cl4X Cl4 O41 77.4(20) . .
Cl4X Cl4 O41 66.8(28) 2 2
Cl4 Cl4 O41 64.8(14) 2 2
Cl4X Cl4 O41 79.8(14) . 2
O41 Cl4 O41 57.5(15) . 2
Cl4X Cl4 O43 139.4(47) 2 .
Cl4 Cl4 O43 121.1(44) 2 .
Cl4X Cl4 O43 91.0(25) . .
O41 Cl4 O43 53.1(12) . .
O41 Cl4 O43 110.3(15) 2 .
Cl4X Cl4 O40X 70.1(25) 2 .
Cl4 Cl4 O40X 79.4(16) 2 .
Cl4X Cl4 O40X 93.7(16) . .
O41 Cl4 O40X 171.0(19) . .
O41 Cl4 O40X 119.5(13) 2 .
O43 Cl4 O40X 130.0(15) . .
Cl4X Cl4 O40X 116.7(28) 2 2
Cl4 Cl4 O40X 79.0(21) 2 2
Cl4X Cl4 O40X 69.6(17) . 2
O41 Cl4 O40X 129.5(18) . 2
O41 Cl4 O40X 143.7(16) 2 2
O43 Cl4 O40X 89.7(16) . 2
O40X Cl4 O40X 46.8(16) . 2
Cl4X Cl4 O40 86.0(31) 2 2
Cl4 Cl4 O40 82.4(18) 2 2
Cl4X Cl4 O40 88.3(22) . 2
O41 Cl4 O40 160.2(26) . 2
O41 Cl4 O40 133.8(22) 2 2
O43 Cl4 O40 114.4(24) . 2
O40X Cl4 O40 16.7(23) . 2
O40X Cl4 O40 30.8(19) 2 2
Cl4X Cl4 O40 100.5(32) 2 .
Cl4 Cl4 O40 76.8(19) 2 .
Cl4X Cl4 O40 76.2(21) . .
O41 Cl4 O40 145.1(25) . .
O41 Cl4 O40 137.3(21) 2 .
O43 Cl4 O40 104.9(24) . .
O40X Cl4 O40 30.4(19) . .
O40X Cl4 O40 16.5(22) 2 .
O40 Cl4 O40 15.2(36) 2 .
Cl4X Cl4 O45 80.4(47) 2 .
Cl4 Cl4 O45 171.6(24) 2 .
Cl4X Cl4 O45 152.2(24) . .
O41 Cl4 O45 83.6(14) . .
O41 Cl4 O45 106.8(16) 2 .
O43 Cl4 O45 61.3(14) . .
O40X Cl4 O45 105.4(17) . .
O40X Cl4 O45 109.4(15) 2 .
O40 Cl4 O45 104.2(21) 2 .
O40 Cl4 O45 110.9(21) . .
Cl4X Cl4 O44 39.2(43) 2 .
Cl4 Cl4 O44 134.2(41) 2 .
Cl4X Cl4 O44 164.8(21) . .
O41 Cl4 O44 105.1(15) . .
O41 Cl4 O44 89.0(15) 2 .
O43 Cl4 O44 102.5(15) . .
O40X Cl4 O44 82.9(15) . .
O40X Cl4 O44 116.7(14) 2 .
O40 Cl4 O44 92.2(21) 2 .
O40 Cl4 O44 106.3(20) . .
O45 Cl4 O44 41.6(12) . .
O40 O40 O40X 141.6(100) 2 2
O40 O40 O40X 20.0(97) 2 .
O40X O40 O40X 142.5(87) 2 .
O40 O40 Cl4 86.3(34) 2 2
O40X O40 Cl4 76.4(51) 2 2
O40X O40 Cl4 71.9(35) . 2
O40 O40 Cl4X 99.0(26) 2 .
O40X O40 Cl4X 63.7(50) 2 .
O40X O40 Cl4X 85.2(35) . .
Cl4 O40 Cl4X 13.3(8) 2 .
O40 O40 Cl4 78.5(28) 2 .
O40X O40 Cl4 73.1(56) 2 .
O40X O40 Cl4 70.0(31) . .
Cl4 O40 Cl4 20.9(10) 2 .
Cl4X O40 Cl4 25.7(5) . .
O40 O40 Cl4X 66.9(19) 2 2
O40X O40 Cl4X 85.2(58) 2 2
O40X O40 Cl4X 57.9(28) . 2
Cl4 O40 Cl4X 24.6(6) 2 2
Cl4X O40 Cl4X 34.0(9) . 2
Cl4 O40 Cl4X 12.2(7) . 2
Cl4 Cl4X Cl4 54.0(34) 2 .
Cl4 Cl4X Cl4X 36.3(29) 2 2
Cl4 Cl4X Cl4X 17.8(10) . 2
Cl4 Cl4X O41 98.8(33) 2 .
Cl4 Cl4X O41 71.8(16) . .
Cl4X Cl4X O41 78.6(13) 2 .
Cl4 Cl4X O42 158.7(50) 2 .
Cl4 Cl4X O42 104.7(24) . .
Cl4X Cl4X O42 122.4(25) 2 .
O41 Cl4X O42 70.3(15) . .
Cl4 Cl4X O44 131.6(47) 2 2
Cl4 Cl4X O44 174.4(23) . 2
Cl4X Cl4X O44 167.7(24) 2 2
O41 Cl4X O44 105.4(15) . 2
O42 Cl4X O44 69.7(17) . 2
Cl4 Cl4X O40X 96.2(28) 2 2
Cl4 Cl4X O40X 83.0(18) . 2
Cl4X Cl4X O40X 89.0(12) 2 2
O41 Cl4X O40X 134.2(17) . 2
O42 Cl4X O40X 80.4(16) . 2
O44 Cl4X O40X 96.0(15) 2 2
Cl4 Cl4X O41 53.6(25) 2 2
Cl4 Cl4X O41 72.6(15) . 2
Cl4X Cl4X O41 62.1(10) 2 2
O41 Cl4X O41 55.6(14) . 2
O42 Cl4X O41 124.2(17) . 2
O44 Cl4X O41 110.1(15) 2 2
O40X Cl4X O41 148.7(14) 2 2
Cl4 Cl4X O40 80.7(31) 2 .
Cl4 Cl4X O40 78.1(21) . .
Cl4X Cl4X O40 79.6(18) 2 .
O41 Cl4X O40 142.3(23) . .
O42 Cl4X O40 96.7(24) . .
O44 Cl4X O40 102.5(21) 2 .
O40X Cl4X O40 16.3(24) 2 .
O41 Cl4X O40 134.2(21) 2 .
Cl4 Cl4X O45 86.8(43) 2 2
Cl4 Cl4X O45 140.2(21) . 2
Cl4X Cl4X O45 122.4(21) 2 2
O41 Cl4X O45 113.3(15) . 2
O42 Cl4X O45 114.2(18) . 2
O44 Cl4X O45 45.2(12) 2 2
O40X Cl4X O45 110.6(16) 2 2
O41 Cl4X O45 78.9(14) 2 2
O40 Cl4X O45 104.4(22) . 2
Cl4 Cl4X O43 117.0(45) 2 .
Cl4 Cl4X O43 64.1(19) . .
Cl4X Cl4X O43 81.1(19) 2 .
O41 Cl4X O43 48.3(11) . .
O42 Cl4X O43 42.1(14) . .
O44 Cl4X O43 110.4(15) 2 .
O40X Cl4X O43 86.4(15) 2 .
O41 Cl4X O43 99.7(15) 2 .
O40 Cl4X O43 98.0(23) . .
O45 Cl4X O43 149.8(14) 2 .
Cl4 Cl4X O40 67.3(31) 2 2
Cl4 Cl4X O40 67.1(19) . 2
Cl4X Cl4X O40 66.4(15) 2 2
O41 Cl4X O40 136.8(21) . 2
O42 Cl4X O40 107.5(23) . 2
O44 Cl4X O40 114.3(19) 2 2
O40X Cl4X O40 28.9(16) 2 2
O41 Cl4X O40 120.4(19) 2 2
O40 Cl4X O40 14.1(34) . 2
O45 Cl4X O40 106.8(21) 2 2
O43 Cl4X O40 99.9(21) . 2
O40 O40X O40 18.4(91) 2 .
O40 O40X O40X 24.4(66) 2 2
O40 O40X O40X 13.1(27) . 2
O40 O40X Cl4X 100.0(68) 2 2
O40 O40X Cl4X 93.3(27) . 2
O40X O40X Cl4X 80.4(11) 2 2
O40 O40X Cl4 86.9(65) 2 .
O40 O40X Cl4 79.5(26) . .
O40X O40X Cl4 66.7(11) 2 .
Cl4X O40X Cl4 13.8(8) 2 .
O40 O40X Cl4 90.4(69) 2 2
O40 O40X Cl4 77.3(26) . 2
O40X O40X Cl4 66.5(11) 2 2
Cl4X O40X Cl4 27.4(6) 2 2
Cl4 O40X Cl4 21.7(11) . 2
O40 O40X Cl4X 79.7(67) 2 .
O40 O40X Cl4X 66.4(23) . .
O40X O40X Cl4X 55.7(8) 2 .
Cl4X O40X Cl4X 34.1(10) 2 .
Cl4 O40X Cl4X 24.2(6) . .
Cl4 O40X Cl4X 10.9(7) 2 .
O40 O40X O42 148.1(71) 2 2
O40 O40X O42 137.6(32) . 2
O40X O40X O42 126.2(13) 2 2
Cl4X O40X O42 48.2(12) 2 2
Cl4 O40X O42 61.2(13) . 2
Cl4 O40X O42 60.3(15) 2 2
Cl4X O40X O42 71.2(14) . 2
O43 O41 Cl4 71.2(16) . .
O43 O41 O41 137.1(17) . 2
Cl4 O41 O41 66.4(9) . 2
O43 O41 Cl4X 79.3(17) . .
Cl4 O41 Cl4X 30.7(7) . .
O41 O41 Cl4X 67.8(10) 2 .
O43 O41 Cl4 86.4(17) . 2
Cl4 O41 Cl4 23.3(12) . 2
O41 O41 Cl4 56.1(9) 2 2
Cl4X O41 Cl4 14.4(9) . 2
O43 O41 Cl4X 80.6(17) . 2
Cl4 O41 Cl4X 12.9(9) . 2
O41 O41 Cl4X 56.6(9) 2 2
Cl4X O41 Cl4X 39.3(11) . 2
Cl4 O41 Cl4X 27.7(6) 2 2
O43 O41 O42 45.4(15) . .
Cl4 O41 O42 71.6(17) . .
O41 O41 O42 121.7(19) 2 .
Cl4X O41 O42 55.6(13) . .
Cl4 O41 O42 69.3(15) 2 .
Cl4X O41 O42 84.5(16) 2 .
O43 O41 O45 54.0(17) . .
Cl4 O41 O45 55.2(13) . .
O41 O41 O45 94.9(19) 2 .
Cl4X O41 O45 84.4(14) . .
Cl4 O41 O45 78.3(14) 2 .
Cl4X O41 O45 53.2(12) 2 .
O42 O41 O45 92.5(17) . .
O43 O42 Cl4X 83.2(26) . .
O43 O42 O41 53.3(20) . .
Cl4X O42 O41 54.1(14) . .
O43 O42 O44 137.5(32) . 2
Cl4X O42 O44 56.8(15) . 2
O41 O42 O44 88.4(20) . 2
O43 O42 Cl4 60.4(21) . .
Cl4X O42 Cl4 23.7(6) . .
O41 O42 Cl4 47.2(12) . .
O44 O42 Cl4 80.6(16) 2 .
O43 O42 Cl4 78.9(23) . 2
Cl4X O42 Cl4 4.4(11) . 2
O41 O42 Cl4 52.1(12) . 2
O44 O42 Cl4 61.3(16) 2 2
Cl4 O42 Cl4 19.3(10) . 2
O43 O42 O40X 89.9(25) . 2
Cl4X O42 O40X 51.4(13) . 2
O41 O42 O40X 98.5(19) . 2
O44 O42 O40X 77.0(17) 2 2
Cl4 O42 O40X 51.3(12) . 2
Cl4 O42 O40X 51.0(12) 2 2
O43 O42 Cl4X 60.6(20) . 2
Cl4X O42 Cl4X 23.3(12) . 2
O41 O42 Cl4X 46.3(11) . 2
O44 O42 Cl4X 80.2(17) 2 2
Cl4 O42 Cl4X 1.1(6) . 2
Cl4 O42 Cl4X 18.9(4) 2 2
O40X O42 Cl4X 52.2(12) 2 2
O42 O43 O41 81.3(26) . .
O42 O43 Cl4 78.8(26) . .
O41 O43 Cl4 55.7(14) . .
O42 O43 O45 140.6(30) . .
O41 O43 O45 86.2(21) . .
Cl4 O43 O45 63.4(16) . .
O42 O43 Cl4X 54.6(21) . .
O41 O43 Cl4X 52.4(14) . .
Cl4 O43 Cl4X 25.0(8) . .
O45 O43 Cl4X 88.4(17) . .
O42 O43 Cl4X 86.3(24) . 2
O41 O43 Cl4X 55.2(14) . 2
Cl4 O43 Cl4X 7.6(11) . 2
O45 O43 Cl4X 56.4(14) . 2
Cl4X O43 Cl4X 32.1(9) . 2
O42 O43 Cl4 64.6(21) . 2
O41 O43 Cl4 50.8(13) . 2
Cl4 O43 Cl4 15.2(14) . 2
O45 O43 Cl4 78.5(17) . 2
Cl4X O43 Cl4 10.0(9) . 2
Cl4X O43 Cl4 22.1(6) 2 2
O45 O44 Cl4X 75.6(20) . 2
O45 O44 O42 128.1(26) . 2
Cl4X O44 O42 53.5(14) 2 2
O45 O44 Cl4 66.5(19) . .
Cl4X O44 Cl4 9.3(6) 2 .
O42 O44 Cl4 62.7(14) 2 .
O45 O44 O80 81.7(20) . .
Cl4X O44 O80 154.4(19) 2 .
O42 O44 O80 143.8(20) 2 .
Cl4 O44 O80 146.7(17) . .
O45 O44 Cl4 77.4(19) . 2
Cl4X O44 Cl4 1.8(8) 2 2
O42 O44 Cl4 51.6(13) 2 2
Cl4 O44 Cl4 11.1(7) . 2
O80 O44 Cl4 155.8(15) . 2
O45 O44 Cl4X 70.7(19) . .
Cl4X O44 Cl4X 5.0(9) 2 .
O42 O44 Cl4X 58.3(14) 2 .
Cl4 O44 Cl4X 4.4(5) . .
O80 O44 Cl4X 150.0(14) . .
Cl4 O44 Cl4X 6.8(4) 2 .
O44 O45 O43 126.8(27) . .
O44 O45 Cl4X 59.1(18) . 2
O43 O45 Cl4X 67.9(15) . 2
O44 O45 Cl4 71.9(20) . .
O43 O45 Cl4 55.3(14) . .
Cl4X O45 Cl4 12.9(7) 2 .
O44 O45 O41 95.4(22) . .
O43 O45 O41 39.9(12) . .
Cl4X O45 O41 47.9(9) 2 .
Cl4 O45 O41 41.2(9) . .
O44 O45 Cl4 71.0(19) . 2
O43 O45 Cl4 56.1(14) . 2
Cl4X O45 Cl4 11.8(7) 2 2
Cl4 O45 Cl4 2.2(6) . 2
O41 O45 Cl4 40.1(8) . 2
O44 O45 Cl4X 80.1(20) . .
O43 O45 Cl4X 47.1(12) . .
Cl4X O45 Cl4X 20.9(7) 2 .
Cl4 O45 Cl4X 8.3(8) . .
O41 O45 Cl4X 36.0(7) . .
Cl4 O45 Cl4X 9.1(5) 2 .

loop_
_geom_bond_atom_site_label_1
_geom_bond_atom_site_label_2
_geom_bond_distance
_geom_bond_site_symmetry_2
Cr O2 1.946(3) .
Cr O1 1.959(4) .
Cr O3 1.959(3) .
Cr N2 2.039(4) .
Cr N1 2.041(4) .
Cr N3 2.046(4) .
O1 C8 1.278(6) .
O2 C11 1.261(7) .
O3 C14 1.264(6) .
N1 C1 1.496(6) .
N1 C7 1.503(6) .
N1 C6 1.513(6) .
N2 C10 1.485(6) .
N2 C3 1.502(5) .
N2 C2 1.504(5) .
N3 C13 1.491(6) .
N3 C5 1.496(6) .
N3 C4 1.526(6) .
N4 C8 1.295(7) .
N4 C9 1.451(9) .
N5 C11 1.297(7) .
N5 C12 1.458(8) .
N6 C14 1.289(6) .
N6 C15 1.474(7) .
C1 C2 1.530(7) .
C3 C4 1.512(7) .
C5 C6 1.526(6) .
C7 C8 1.505(7) .
C10 C11 1.520(7) .
C13 C14 1.523(7) .
Cl1 O12X 1.341(11) .
Cl1 O10 1.413(5) .
Cl1 O13X 1.419(8) .
Cl1 O11X 1.423(9) .
Cl1 O12 1.440(10) .
Cl1 O13 1.444(7) .
Cl1 O11 1.472(7) .
O11 O13X 1.237(12) .
O11 O11X 1.468(13) .
O12 O12X 1.33(2) .
O12 O11X 1.429(13) .
O13 O12X 1.204(14) .
O13 O13X 1.617(13) .
Cl2 O21 1.408(4) 2
Cl2 O21 1.408(4) .
Cl2 O20 1.415(3) 2
Cl2 O20 1.415(3) .
Cl3 O31 1.391(5) .
Cl3 O32 1.392(5) .
Cl3 O30 1.422(6) .
Cl3 O33 1.462(6) .
Cl4 Cl4X 0.32(2) 2
Cl4 Cl4 0.51(2) 2
Cl4 Cl4X 0.625(11) .
Cl4 O41 1.16(2) .
Cl4 O41 1.28(2) 2
Cl4 O43 1.33(2) .
Cl4 O40X 1.35(2) .
Cl4 O40X 1.35(3) 2
Cl4 O40 1.39(2) 2
Cl4 O40 1.41(2) .
Cl4 O45 1.45(3) .
Cl4 O44 1.50(3) .
O40 O40 0.37(9) 2
O40 O40X 0.40(5) 2
O40 O40X 0.73(4) .
O40 Cl4 1.39(2) 2
O40 Cl4X 1.40(2) .
O40 Cl4X 1.50(3) 2
Cl4X Cl4 0.32(2) 2
Cl4X Cl4X 0.86(2) 2
Cl4X O41 1.19(2) .
Cl4X O42 1.22(3) .
Cl4X O44 1.27(2) 2
Cl4X O40X 1.28(2) 2
Cl4X O41 1.32(2) 2
Cl4X O45 1.43(3) 2
Cl4X O43 1.48(3) .
Cl4X O40 1.50(3) 2
O40X O40 0.40(5) 2
O40X O40X 1.07(4) 2
O40X Cl4X 1.28(2) 2
O40X Cl4 1.35(3) 2
O40X O42 1.61(3) 2
O41 O43 1.13(2) .
O41 O41 1.18(3) 2
O41 Cl4 1.28(2) 2
O41 Cl4X 1.32(2) 2
O41 O42 1.39(3) .
O41 O45 1.75(3) .
O42 O43 1.00(3) .
O42 O44 1.42(3) 2
O42 Cl4 1.52(3) 2
O42 O40X 1.61(3) 2
O42 Cl4X 1.82(3) 2
O43 O45 1.42(3) .
O43 Cl4X 1.59(3) 2
O43 Cl4 1.65(3) 2
O44 O45 1.05(3) .
O44 Cl4X 1.27(2) 2
O44 O42 1.42(3) 2
O44 O80 1.81(3) .
O44 Cl4 1.89(3) 2
O45 Cl4X 1.43(3) 2
O45 Cl4 1.95(3) 2
O50 O50X 0.74(2) .
O60 O60X 0.805(13) .
O70 O70X 0.85(2) .
